data_7123863
loop_
_publ_author_name
'Lorzing, Gregory'
'Gosselin, Eric'
'Lindner, Brian S.'
'Bhattacharjee, Rameswar'
'Yap, Glenn'
'Caratzoulas, Stavros'
'Bloch, Eric D.'

_publ_section_title
;
 Design and Synthesis of Capped-Paddlewheel-Based Porous Coordination
 Cages
;
_journal_name_full 'Chemical Communications'
_journal_paper_doi 10.1039/C9CC05002G
_journal_year 2019
_chemical_formula_sum 'C216 H192 Mo12 N24 O24'
_chemical_formula_weight 4659.20
_space_group_crystal_system monoclinic
_space_group_IT_number 15
_space_group_name_Hall '-C 2yc'
_space_group_name_H-M_alt 'C 1 2/c 1'
_symmetry_space_group_name_Hall '-C 2yc'
_symmetry_space_group_name_H-M 'C 1 2/c 1'
_atom_sites_solution_hydrogens geom
_audit_creation_method SHELXL-2017/1
_audit_update_record
;
2018-04-26 deposited with the CCDC.    2019-07-16 downloaded from the CCDC.
;
_cell_angle_alpha 90
_cell_angle_beta 93.339(2)
_cell_angle_gamma 90
_cell_formula_units_Z 4
_cell_length_a 28.8973(9)
_cell_length_b 26.7784(8)
_cell_length_c 32.6584(11)
_cell_measurement_reflns_used 9902
_cell_measurement_temperature 200(2)
_cell_measurement_theta_max 50.34
_cell_measurement_theta_min 3.30
_cell_volume 25228.9(14)
_computing_cell_refinement 'Bruker SAINT'
_computing_data_collection 'Bruker APEX2'
_computing_data_reduction 'Bruker SAINT'
_computing_molecular_graphics 'Bruker SHELXTL'
_computing_publication_material 'Bruker SHELXTL'
_computing_structure_refinement 'SHELXL-2017/1 (Sheldrick, 2017)'
_computing_structure_solution 'SHELXS-97 (Sheldrick 2008)'
_diffrn_ambient_temperature 200(2)
_diffrn_detector_area_resol_mean 8.33
_diffrn_measured_fraction_theta_full 0.987
_diffrn_measured_fraction_theta_max 0.987
_diffrn_measurement_device_type 'Bruker AXS APEX diffractometer'
_diffrn_measurement_method '\f and \w scans'
_diffrn_radiation_type CuK\a
_diffrn_radiation_wavelength 1.54178
_diffrn_reflns_av_R_equivalents 0.0824
_diffrn_reflns_av_unetI/netI 0.0500
_diffrn_reflns_Laue_measured_fraction_full 0.987
_diffrn_reflns_Laue_measured_fraction_max 0.987
_diffrn_reflns_limit_h_max 28
_diffrn_reflns_limit_h_min -28
_diffrn_reflns_limit_k_max 26
_diffrn_reflns_limit_k_min -26
_diffrn_reflns_limit_l_max 32
_diffrn_reflns_limit_l_min -32
_diffrn_reflns_number 86764
_diffrn_reflns_point_group_measured_fraction_full 0.987
_diffrn_reflns_point_group_measured_fraction_max 0.987
_diffrn_reflns_theta_full 50.592
_diffrn_reflns_theta_max 50.592
_diffrn_reflns_theta_min 2.711
_exptl_absorpt_coefficient_mu 5.172
_exptl_absorpt_correction_T_max 0.7500
_exptl_absorpt_correction_T_min 0.4513
_exptl_absorpt_correction_type multi-scan
_exptl_absorpt_process_details 'APEX3 (Bruker, 2015)'
_exptl_crystal_colour red
_exptl_crystal_density_diffrn 1.227
_exptl_crystal_description Block
_exptl_crystal_F_000 9408
_exptl_crystal_size_max 0.335
_exptl_crystal_size_mid 0.190
_exptl_crystal_size_min 0.176
_refine_diff_density_max 2.707
_refine_diff_density_min -0.783
_refine_diff_density_rms 0.180
_refine_ls_extinction_method none
_refine_ls_goodness_of_fit_ref 1.093
_refine_ls_hydrogen_treatment constr
_refine_ls_matrix_type full
_refine_ls_number_parameters 1095
_refine_ls_number_reflns 13147
_refine_ls_number_restraints 2514
_refine_ls_restrained_S_all 1.007
_refine_ls_R_factor_all 0.1450
_refine_ls_R_factor_gt 0.1077
_refine_ls_shift/su_max 0.000
_refine_ls_shift/su_mean 0.000
_refine_ls_structure_factor_coef Fsqd
_refine_ls_weighting_details 'w=1/[\s^2^(Fo^2^)+(0.1345P)^2^+1004.0885P] where P=(Fo^2^+2Fc^2^)/3'
_refine_ls_weighting_scheme calc
_refine_ls_wR_factor_gt 0.2741
_refine_ls_wR_factor_ref 0.3152
_reflns_Friedel_coverage 0.000
_reflns_number_gt 9563
_reflns_number_total 13147
_reflns_threshold_expression 'I > 2\s(I)'
_cod_data_source_file c9cc05002g2.cif
_cod_data_source_block eric153_sq
_cod_database_code 7123863
_shelx_shelxl_version_number 2017/1
_shelx_space_group_comment
; 
The symmetry employed for this shelxl refinement is uniquely defined 
by the following loop, which should always be used as a source of 
symmetry information in preference to the above space-group names. 
They are only intended as comments. 
;
_shelx_estimated_absorpt_t_min 0.276
_shelx_estimated_absorpt_t_max 0.463

loop_
_space_group_symop_operation_xyz
'x, y, z'
'-x, y, -z+1/2'
'x+1/2, y+1/2, z'
'-x+1/2, y+1/2, -z+1/2'
'-x, -y, -z'
'x, -y, z-1/2'
'-x+1/2, -y+1/2, -z'
'x+1/2, -y+1/2, z-1/2'

loop_
_atom_site_label
_atom_site_type_symbol
_atom_site_fract_x
_atom_site_fract_y
_atom_site_fract_z
_atom_site_U_iso_or_equiv
_atom_site_adp_type
_atom_site_occupancy
_atom_site_site_symmetry_order
_atom_site_calc_flag
_atom_site_refinement_flags_posn
_atom_site_refinement_flags_adp
_atom_site_refinement_flags_occupancy
_atom_site_disorder_assembly
_atom_site_disorder_group
Mo1 Mo 0.53393(5) 0.45867(6) 0.26314(6) 0.0745(5) Uani 1 1 d . . . . .
Mo2 Mo 0.28034(5) 0.69899(5) 0.31983(5) 0.0598(5) Uani 1 1 d . . . . .
Mo3 Mo 0.31072(5) 0.75041(6) 0.36147(5) 0.0627(5) Uani 1 1 d . . . . .
Mo4 Mo 0.58539(5) 0.74390(6) 0.44780(5) 0.0641(5) Uani 1 1 d . . . . .
Mo5 Mo 0.63422(5) 0.69246(6) 0.42636(5) 0.0607(5) Uani 1 1 d . . . . .
Mo6 Mo 0.51191(5) 0.98269(5) 0.22012(5) 0.0591(5) Uani 1 1 d . . . . .
O1 O 0.5198(4) 0.5143(5) 0.3044(4) 0.076(3) Uani 1 1 d . U . . .
O2 O 0.4473(4) 0.5171(5) 0.2772(4) 0.077(3) Uani 1 1 d . U . . .
O3 O 0.3423(4) 0.6544(4) 0.3223(4) 0.065(3) Uani 1 1 d . U . . .
O4 O 0.3741(4) 0.7112(4) 0.3664(4) 0.067(3) Uani 1 1 d . U . . .
O5 O 0.5282(4) 0.7019(5) 0.4225(4) 0.070(3) Uani 1 1 d . U . . .
O6 O 0.5794(4) 0.6451(4) 0.4010(4) 0.066(3) Uani 1 1 d . U . . .
O7 O 0.5837(4) 0.7843(4) 0.3904(4) 0.064(3) Uani 1 1 d . U . . .
O8 O 0.6322(4) 0.7267(4) 0.3677(4) 0.062(3) Uani 1 1 d . U . . .
O9 O 0.6912(4) 0.7356(4) 0.2314(3) 0.058(3) Uani 1 1 d . U . . .
O10 O 0.6603(4) 0.7921(4) 0.1867(3) 0.058(3) Uani 1 1 d . U . . .
O11 O 0.5609(4) 0.9249(4) 0.2344(4) 0.063(3) Uani 1 1 d . U . . .
O12 O 0.5351(4) 0.9234(4) 0.2988(3) 0.056(3) Uani 1 1 d . U . . .
N1 N 0.5559(5) 0.4064(6) 0.2208(6) 0.081(4) Uani 1 1 d . U . . .
N2 N 0.4834(5) 0.4072(6) 0.1906(6) 0.080(4) Uani 1 1 d . U . . .
N3 N 0.2185(5) 0.7418(6) 0.3122(5) 0.069(3) Uani 1 1 d . U . . .
N4 N 0.2550(5) 0.7972(5) 0.3563(5) 0.071(3) Uani 1 1 d . U . . .
N5 N 0.2571(4) 0.6526(5) 0.3675(5) 0.064(3) Uani 1 1 d . U . . .
N6 N 0.2909(5) 0.7080(5) 0.4128(4) 0.060(3) Uani 1 1 d . U . . .
N7 N 0.6356(5) 0.6511(5) 0.4830(5) 0.071(3) Uani 1 1 d . U . . .
N8 N 0.5811(5) 0.7044(5) 0.5038(5) 0.068(3) Uani 1 1 d . U . . .
N9 N 0.6908(5) 0.7418(5) 0.4405(4) 0.061(3) Uani 1 1 d . U . . .
N10 N 0.6380(5) 0.7958(5) 0.4670(4) 0.065(3) Uani 1 1 d . U . . .
N11 N 0.4618(5) 1.0353(5) 0.1990(5) 0.065(3) Uani 1 1 d . U . . .
N12 N 0.4348(5) 1.0357(5) 0.2642(5) 0.068(4) Uani 1 1 d . U . . .
C1 C 0.6393(5) 0.4236(4) 0.2326(6) 0.115(7) Uani 1 1 d G U . . .
H1 H 0.631547 0.457222 0.238340 0.138 Uiso 1 1 calc R U . . .
C2 C 0.6854(4) 0.4084(6) 0.2351(6) 0.133(8) Uani 1 1 d G U . . .
H2 H 0.709139 0.431757 0.242633 0.160 Uiso 1 1 calc R U . . .
C3 C 0.6967(4) 0.3592(7) 0.2267(6) 0.126(7) Uani 1 1 d G U . . .
C4 C 0.6619(6) 0.3251(5) 0.2157(6) 0.115(7) Uani 1 1 d G U . . .
H4 H 0.669602 0.291416 0.209939 0.138 Uiso 1 1 calc R U . . .
C5 C 0.6158(5) 0.3402(5) 0.2132(5) 0.103(6) Uani 1 1 d G U . . .
H5 H 0.592010 0.316880 0.205646 0.124 Uiso 1 1 calc R U . . .
C6 C 0.6045(4) 0.3894(5) 0.2216(5) 0.096(5) Uani 1 1 d G U . . .
C7 C 0.7476(10) 0.3412(15) 0.2275(11) 0.176(13) Uani 1 1 d . U . . .
H7A H 0.748410 0.305555 0.220817 0.263 Uiso 1 1 calc R U . . .
H7B H 0.764364 0.360087 0.207380 0.263 Uiso 1 1 calc R U . . .
H7C H 0.762376 0.346565 0.254977 0.263 Uiso 1 1 calc R U . . .
C8 C 0.5277(7) 0.3946(8) 0.1908(7) 0.083(5) Uani 1 1 d . U . . .
H8 H 0.538683 0.376530 0.168330 0.100 Uiso 1 1 calc R U . . .
C9 C 0.4708(4) 0.4176(6) 0.1170(5) 0.110(6) Uani 1 1 d G U . . .
H9 H 0.501925 0.428565 0.115200 0.132 Uiso 1 1 calc R U . . .
C10 C 0.4412(6) 0.4157(7) 0.0819(4) 0.134(8) Uani 1 1 d G U . . .
H10 H 0.452073 0.425493 0.056165 0.160 Uiso 1 1 calc R U . . .
C11 C 0.3958(6) 0.3997(7) 0.0845(4) 0.119(7) Uani 1 1 d G U . . .
C12 C 0.3799(4) 0.3854(6) 0.1221(5) 0.119(7) Uani 1 1 d G U . . .
H12 H 0.348824 0.374398 0.123839 0.143 Uiso 1 1 calc R U . . .
C13 C 0.4095(5) 0.3872(5) 0.1572(4) 0.090(5) Uani 1 1 d G U . . .
H13 H 0.398675 0.377469 0.182874 0.108 Uiso 1 1 calc R U . . .
C14 C 0.4550(4) 0.4033(5) 0.1546(4) 0.082(5) Uani 1 1 d G U . . .
C15 C 0.3607(11) 0.3998(14) 0.0482(9) 0.158(11) Uani 1 1 d . U . . .
H15A H 0.375823 0.410449 0.023521 0.237 Uiso 1 1 calc R U . . .
H15B H 0.348048 0.366137 0.043978 0.237 Uiso 1 1 calc R U . . .
H15C H 0.335502 0.423019 0.053480 0.237 Uiso 1 1 calc R U . . .
C16 C 0.1813(3) 0.6920(5) 0.2568(4) 0.073(5) Uani 1 1 d G U . . .
H16 H 0.211223 0.680819 0.250422 0.088 Uiso 1 1 calc R U . . .
C17 C 0.1424(4) 0.6760(4) 0.2333(3) 0.072(5) Uani 1 1 d G U . . .
H17 H 0.145788 0.653980 0.210876 0.086 Uiso 1 1 calc R U . . .
C18 C 0.0986(3) 0.6924(5) 0.2426(4) 0.078(5) Uani 1 1 d G U . . .
C19 C 0.0936(3) 0.7247(5) 0.2754(4) 0.086(5) Uani 1 1 d G U . . .
H19 H 0.063674 0.735844 0.281707 0.103 Uiso 1 1 calc R U . . .
C20 C 0.1325(4) 0.7406(5) 0.2988(3) 0.080(5) Uani 1 1 d G U . . .
H20 H 0.129109 0.762684 0.321254 0.096 Uiso 1 1 calc R U . . .
C21 C 0.1763(3) 0.7243(5) 0.2896(4) 0.070(4) Uani 1 1 d G U . . .
C22 C 0.0565(7) 0.6768(8) 0.2150(7) 0.093(6) Uani 1 1 d . U . . .
H22A H 0.066344 0.654145 0.193623 0.139 Uiso 1 1 calc R U . . .
H22B H 0.033955 0.659867 0.231459 0.139 Uiso 1 1 calc R U . . .
H22C H 0.042106 0.706560 0.202155 0.139 Uiso 1 1 calc R U . . .
C23 C 0.2175(6) 0.7874(7) 0.3290(6) 0.073(4) Uani 1 1 d . U . . .
H23 H 0.193448 0.810809 0.322780 0.088 Uiso 1 1 calc R U . . .
C24 C 0.2362(5) 0.8885(6) 0.3495(4) 0.107(6) Uani 1 1 d G U . . .
H24 H 0.221701 0.883730 0.322973 0.128 Uiso 1 1 calc R U . . .
C25 C 0.2388(6) 0.9360(5) 0.3667(6) 0.126(7) Uani 1 1 d G U . . .
H25 H 0.225945 0.963693 0.351844 0.152 Uiso 1 1 calc R U . . .
C26 C 0.2600(7) 0.9429(4) 0.4055(6) 0.144(8) Uani 1 1 d G U . . .
C27 C 0.2788(6) 0.9023(6) 0.4273(4) 0.119(7) Uani 1 1 d G U . . .
H27 H 0.293309 0.907045 0.453820 0.142 Uiso 1 1 calc R U . . .
C28 C 0.2763(5) 0.8548(5) 0.4101(4) 0.096(6) Uani 1 1 d G U . . .
H28 H 0.289065 0.827083 0.424950 0.115 Uiso 1 1 calc R U . . .
C29 C 0.2550(5) 0.8479(4) 0.3712(4) 0.078(4) Uani 1 1 d G U . . .
C30 C 0.2650(15) 0.9958(11) 0.4270(12) 0.199(16) Uani 1 1 d . U . . .
H30A H 0.250630 1.021312 0.408882 0.299 Uiso 1 1 calc R U . . .
H30B H 0.249632 0.995211 0.452903 0.299 Uiso 1 1 calc R U . . .
H30C H 0.297964 1.003600 0.432347 0.299 Uiso 1 1 calc R U . . .
C31 C 0.2474(4) 0.5728(5) 0.3307(5) 0.100(6) Uani 1 1 d G U . . .
H31 H 0.274349 0.580179 0.316594 0.120 Uiso 1 1 calc R U . . .
C32 C 0.2234(5) 0.5286(5) 0.3227(5) 0.122(7) Uani 1 1 d G U . . .
H32 H 0.233950 0.505696 0.303089 0.147 Uiso 1 1 calc R U . . .
C33 C 0.1839(5) 0.5178(4) 0.3434(5) 0.106(6) Uani 1 1 d G U . . .
C34 C 0.1684(4) 0.5512(5) 0.3722(5) 0.097(6) Uani 1 1 d G U . . .
H34 H 0.141437 0.543857 0.386323 0.116 Uiso 1 1 calc R U . . .
C35 C 0.1924(4) 0.5955(5) 0.3802(4) 0.091(5) Uani 1 1 d G U . . .
H35 H 0.181836 0.618340 0.399828 0.110 Uiso 1 1 calc R U . . .
C36 C 0.2319(4) 0.6063(4) 0.3595(4) 0.076(4) Uani 1 1 d G U . . .
C37 C 0.1572(11) 0.4674(11) 0.3363(11) 0.161(12) Uani 1 1 d . U . . .
H37A H 0.171996 0.447868 0.315334 0.241 Uiso 1 1 calc R U . . .
H37B H 0.157878 0.448486 0.361992 0.241 Uiso 1 1 calc R U . . .
H37C H 0.124957 0.474419 0.327078 0.241 Uiso 1 1 calc R U . . .
C38 C 0.2687(6) 0.6648(7) 0.4064(6) 0.066(4) Uani 1 1 d . U . . .
H38 H 0.261380 0.643725 0.428453 0.079 Uiso 1 1 calc R U . . .
C39 C 0.3419(5) 0.7524(5) 0.4610(3) 0.094(6) Uani 1 1 d G U . . .
H39 H 0.356694 0.765180 0.438005 0.113 Uiso 1 1 calc R U . . .
C40 C 0.3567(5) 0.7672(5) 0.5004(4) 0.108(7) Uani 1 1 d G U . . .
H40 H 0.381719 0.790063 0.504324 0.130 Uiso 1 1 calc R U . . .
C41 C 0.3351(5) 0.7485(6) 0.5341(3) 0.094(5) Uani 1 1 d G U . . .
C42 C 0.2985(5) 0.7150(6) 0.5283(3) 0.095(6) Uani 1 1 d G U . . .
H42 H 0.283676 0.702185 0.551319 0.113 Uiso 1 1 calc R U . . .
C43 C 0.2836(4) 0.7002(5) 0.4889(4) 0.089(5) Uani 1 1 d G U . . .
H43 H 0.258651 0.677301 0.485000 0.106 Uiso 1 1 calc R U . . .
C44 C 0.3053(5) 0.7189(5) 0.4553(3) 0.072(4) Uani 1 1 d G U . . .
C45 C 0.3507(11) 0.7632(12) 0.5789(7) 0.138(10) Uani 1 1 d . U . . .
H45A H 0.376598 0.786863 0.578510 0.207 Uiso 1 1 calc R U . . .
H45B H 0.324795 0.778798 0.592076 0.207 Uiso 1 1 calc R U . . .
H45C H 0.360714 0.733256 0.594194 0.207 Uiso 1 1 calc R U . . .
C46 C 0.7132(5) 0.6129(5) 0.4919(5) 0.102(6) Uani 1 1 d G U . . .
H46 H 0.727276 0.642395 0.482286 0.123 Uiso 1 1 calc R U . . .
C47 C 0.7407(4) 0.5732(7) 0.5061(6) 0.132(8) Uani 1 1 d G U . . .
H47 H 0.773465 0.575530 0.506188 0.158 Uiso 1 1 calc R U . . .
C48 C 0.7201(7) 0.5300(6) 0.5201(6) 0.150(9) Uani 1 1 d G U . . .
C49 C 0.6721(7) 0.5265(5) 0.5199(6) 0.145(9) Uani 1 1 d G U . . .
H49 H 0.658026 0.496990 0.529497 0.174 Uiso 1 1 calc R U . . .
C50 C 0.6446(5) 0.5662(6) 0.5057(6) 0.118(7) Uani 1 1 d G U . . .
H50 H 0.611836 0.563855 0.505595 0.142 Uiso 1 1 calc R U . . .
C51 C 0.6652(5) 0.6094(5) 0.4917(5) 0.087(5) Uani 1 1 d G U . . .
C52 C 0.7515(14) 0.4853(12) 0.5367(12) 0.204(16) Uani 1 1 d . U . . .
H52A H 0.784224 0.493973 0.534574 0.306 Uiso 1 1 calc R U . . .
H52B H 0.745551 0.478789 0.565432 0.306 Uiso 1 1 calc R U . . .
H52C H 0.744250 0.455296 0.520322 0.306 Uiso 1 1 calc R U . . .
C53 C 0.6071(6) 0.6652(6) 0.5109(6) 0.062(4) Uani 1 1 d . U . . .
H53 H 0.605636 0.647123 0.535819 0.075 Uiso 1 1 calc R U . . .
C54A C 0.5299(8) 0.6811(5) 0.5586(7) 0.086(5) Uani 0.508(12) 1 d G U P A 1
H54A H 0.534047 0.646797 0.552417 0.103 Uiso 0.508(12) 1 calc R U P A 1
C55A C 0.5033(9) 0.6950(7) 0.5908(7) 0.086(5) Uani 0.508(12) 1 d DG U P A 1
H55A H 0.489279 0.670080 0.606728 0.103 Uiso 0.508(12) 1 calc R U P A 1
C56A C 0.4973(8) 0.7452(8) 0.5998(6) 0.085(5) Uani 0.508(12) 1 d DG U P A 1
C57A C 0.5178(9) 0.7816(6) 0.5766(7) 0.085(5) Uani 0.508(12) 1 d DG U P A 1
H57A H 0.513723 0.815911 0.582749 0.101 Uiso 0.508(12) 1 calc R U P A 1
C58A C 0.5444(8) 0.7678(6) 0.5443(6) 0.081(4) Uani 0.508(12) 1 d G U P A 1
H58A H 0.558490 0.792629 0.528439 0.097 Uiso 0.508(12) 1 calc R U P A 1
C59A C 0.5505(6) 0.7175(6) 0.5353(5) 0.079(4) Uani 0.508(12) 1 d G U P A 1
C54B C 0.5704(7) 0.7065(12) 0.5784(9) 0.086(5) Uani 0.492(12) 1 d G U P A 2
H54B H 0.601365 0.694974 0.583155 0.103 Uiso 0.492(12) 1 calc R U P A 2
C55B C 0.5420(9) 0.7139(10) 0.6108(7) 0.086(5) Uani 0.492(12) 1 d DG U P A 2
H55B H 0.553932 0.709345 0.638240 0.103 Uiso 0.492(12) 1 calc R U P A 2
C56B C 0.4960(8) 0.7278(9) 0.6029(7) 0.085(5) Uani 0.492(12) 1 d DG U P A 2
C57B C 0.4784(8) 0.7344(10) 0.5628(8) 0.085(5) Uani 0.492(12) 1 d DG U P A 2
H57B H 0.446998 0.743942 0.557401 0.101 Uiso 0.492(12) 1 calc R U P A 2
C58B C 0.5069(10) 0.7271(11) 0.5304(6) 0.081(4) Uani 0.492(12) 1 d G U P A 2
H58B H 0.493440 0.729205 0.503241 0.097 Uiso 0.492(12) 1 calc R U P A 2
C59B C 0.5505(6) 0.7175(6) 0.5353(5) 0.079(4) Uani 0.492(12) 1 d G U P A 2
C60A C 0.4690(15) 0.7600(12) 0.6355(11) 0.094(10) Uani 0.508(12) 1 d D U P A 1
H60A H 0.468125 0.796435 0.637633 0.140 Uiso 0.508(12) 1 calc R U P A 1
H60B H 0.437351 0.747105 0.630927 0.140 Uiso 0.508(12) 1 calc R U P A 1
H60C H 0.483163 0.745874 0.660903 0.140 Uiso 0.508(12) 1 calc R U P A 1
C60B C 0.4647(13) 0.7337(16) 0.6383(10) 0.094(10) Uani 0.492(12) 1 d D U P A 2
H60D H 0.433628 0.743590 0.627718 0.140 Uiso 0.492(12) 1 calc R U P A 2
H60E H 0.462886 0.701891 0.652979 0.140 Uiso 0.492(12) 1 calc R U P A 2
H60F H 0.477400 0.759422 0.657135 0.140 Uiso 0.492(12) 1 calc R U P A 2
C61 C 0.7398(4) 0.7235(8) 0.3830(4) 0.139(9) Uani 1 1 d G U . . .
H61 H 0.712612 0.716518 0.366249 0.166 Uiso 1 1 calc R U . . .
C62 C 0.7832(5) 0.7179(9) 0.3673(4) 0.153(9) Uani 1 1 d G U . . .
H62 H 0.785670 0.707113 0.339854 0.183 Uiso 1 1 calc R U . . .
C63 C 0.8230(4) 0.7282(9) 0.3919(5) 0.143(9) Uani 1 1 d G U . . .
C64 C 0.8194(3) 0.7440(7) 0.4321(4) 0.109(7) Uani 1 1 d G U . . .
H64 H 0.846562 0.751044 0.448873 0.130 Uiso 1 1 calc R U . . .
C65 C 0.7760(4) 0.7496(6) 0.4478(3) 0.091(6) Uani 1 1 d G U . . .
H65 H 0.773505 0.760449 0.475269 0.109 Uiso 1 1 calc R U . . .
C66 C 0.7362(3) 0.7394(6) 0.4232(4) 0.081(5) Uani 1 1 d G U . . .
C67 C 0.8697(9) 0.7212(18) 0.3731(9) 0.192(16) Uani 1 1 d . U . . .
H67A H 0.894725 0.729626 0.393539 0.288 Uiso 1 1 calc R U . . .
H67B H 0.873007 0.686342 0.364606 0.288 Uiso 1 1 calc R U . . .
H67C H 0.871474 0.743099 0.349243 0.288 Uiso 1 1 calc R U . . .
C68 C 0.6815(6) 0.7863(7) 0.4570(6) 0.065(4) Uani 1 1 d . U . . .
H68 H 0.705269 0.810597 0.461417 0.079 Uiso 1 1 calc R U . . .
C69A C 0.6447(7) 0.8879(7) 0.4701(6) 0.105(6) Uani 0.663(15) 1 d G U P B 1
H69A H 0.665348 0.888083 0.448562 0.126 Uiso 0.663(15) 1 calc R U P B 1
C70A C 0.6311(8) 0.9326(6) 0.4873(7) 0.121(6) Uani 0.663(15) 1 d DG U P B 1
H70A H 0.642458 0.963420 0.477533 0.145 Uiso 0.663(15) 1 calc R U P B 1
C71A C 0.6008(8) 0.9324(6) 0.5189(7) 0.120(6) Uani 0.663(15) 1 d DG U P B 1
C72A C 0.5841(8) 0.8873(7) 0.5332(6) 0.116(6) Uani 0.663(15) 1 d DG U P B 1
H72A H 0.563438 0.887133 0.554803 0.139 Uiso 0.663(15) 1 calc R U P B 1
C73A C 0.5977(7) 0.8426(6) 0.5160(6) 0.102(5) Uani 0.663(15) 1 d G U P B 1
H73A H 0.586328 0.811796 0.525832 0.122 Uiso 0.663(15) 1 calc R U P B 1
C74A C 0.6280(6) 0.8429(6) 0.4845(6) 0.090(4) Uani 0.663(15) 1 d G U P B 1
C69B C 0.6246(19) 0.8859(16) 0.4464(12) 0.105(6) Uani 0.337(15) 1 d G U P B 2
H69B H 0.627436 0.876536 0.418596 0.126 Uiso 0.337(15) 1 calc R U P B 2
C70B C 0.6177(17) 0.9353(15) 0.4574(12) 0.121(6) Uani 0.337(15) 1 d DG U P B 2
H70B H 0.611688 0.959885 0.436797 0.145 Uiso 0.337(15) 1 calc R U P B 2
C71B C 0.6194(14) 0.9488(12) 0.4986(13) 0.120(6) Uani 0.337(15) 1 d DG U P B 2
C72B C 0.6282(17) 0.9129(15) 0.5287(11) 0.116(6) Uani 0.337(15) 1 d DG U P B 2
H72B H 0.629419 0.922091 0.556857 0.139 Uiso 0.337(15) 1 calc R U P B 2
C73B C 0.6352(16) 0.8634(14) 0.5177(14) 0.102(5) Uani 0.337(15) 1 d G U P B 2
H73B H 0.647337 0.842425 0.539211 0.122 Uiso 0.337(15) 1 calc R U P B 2
C74B C 0.6280(6) 0.8429(6) 0.4845(6) 0.090(4) Uani 0.337(15) 1 d G U P B 2
C75A C 0.5860(12) 0.9824(11) 0.5388(11) 0.123(10) Uani 0.663(15) 1 d D U P B 1
H75A H 0.564745 0.975374 0.560383 0.184 Uiso 0.663(15) 1 calc R U P B 1
H75B H 0.613565 0.999571 0.550741 0.184 Uiso 0.663(15) 1 calc R U P B 1
H75C H 0.570493 1.003687 0.517825 0.184 Uiso 0.663(15) 1 calc R U P B 1
C75B C 0.611(2) 1.0041(16) 0.5112(19) 0.123(10) Uani 0.337(15) 1 d D U P B 2
H75D H 0.613955 1.006951 0.541129 0.184 Uiso 0.337(15) 1 calc R U P B 2
H75E H 0.634964 1.025403 0.499458 0.184 Uiso 0.337(15) 1 calc R U P B 2
H75F H 0.580563 1.014869 0.500820 0.184 Uiso 0.337(15) 1 calc R U P B 2
C76 C 0.4650(6) 1.0241(4) 0.1253(5) 0.105(6) Uani 1 1 d G U . . .
H76 H 0.471660 0.989886 0.130509 0.127 Uiso 1 1 calc R U . . .
C77 C 0.4622(7) 1.0420(6) 0.0853(4) 0.118(7) Uani 1 1 d G U . . .
H77 H 0.466978 1.019999 0.063133 0.141 Uiso 1 1 calc R U . . .
C78 C 0.4525(7) 1.0921(6) 0.0777(4) 0.136(8) Uani 1 1 d G U . . .
C79 C 0.4456(7) 1.1243(4) 0.1102(5) 0.137(8) Uani 1 1 d G U . . .
H79 H 0.438969 1.158586 0.105006 0.164 Uiso 1 1 calc R U . . .
C80 C 0.4484(6) 1.1065(4) 0.1502(4) 0.111(7) Uani 1 1 d G U . . .
H80 H 0.443650 1.128474 0.172382 0.134 Uiso 1 1 calc R U . . .
C81 C 0.4581(6) 1.0563(5) 0.1578(4) 0.088(5) Uani 1 1 d G U . . .
C82 C 0.4514(14) 1.1105(13) 0.0326(9) 0.179(14) Uani 1 1 d . U . . .
H82A H 0.444181 1.146248 0.031648 0.268 Uiso 1 1 calc R U . . .
H82B H 0.481653 1.104741 0.021444 0.268 Uiso 1 1 calc R U . . .
H82C H 0.427508 1.092065 0.016280 0.268 Uiso 1 1 calc R U . . .
C83 C 0.4304(7) 1.0516(7) 0.2252(7) 0.074(4) Uani 1 1 d . U . . .
H83 H 0.406044 1.073578 0.216230 0.089 Uiso 1 1 calc R U . . .
C84 C 0.3516(6) 1.0424(6) 0.2707(5) 0.116(6) Uani 1 1 d G U . . .
H84 H 0.346399 1.032210 0.242916 0.139 Uiso 1 1 calc R U . . .
C85 C 0.3142(4) 1.0544(7) 0.2938(7) 0.144(8) Uani 1 1 d G U . . .
H85 H 0.283521 1.052292 0.281839 0.173 Uiso 1 1 calc R U . . .
C86 C 0.3218(6) 1.0694(7) 0.3344(7) 0.160(9) Uani 1 1 d G U . . .
C87 C 0.3668(8) 1.0724(7) 0.3518(5) 0.156(9) Uani 1 1 d G U . . .
H87 H 0.371944 1.082639 0.379570 0.187 Uiso 1 1 calc R U . . .
C88 C 0.4041(5) 1.0605(6) 0.3287(5) 0.117(7) Uani 1 1 d G U . . .
H88 H 0.434822 1.062558 0.340648 0.140 Uiso 1 1 calc R U . . .
C89 C 0.3965(5) 1.0455(5) 0.2881(5) 0.086(5) Uani 1 1 d G U . . .
C90 C 0.2790(13) 1.0882(15) 0.3585(14) 0.234(18) Uani 1 1 d . U . . .
H90A H 0.250288 1.083094 0.341449 0.351 Uiso 1 1 calc R U . . .
H90B H 0.277455 1.069249 0.384037 0.351 Uiso 1 1 calc R U . . .
H90C H 0.282708 1.123765 0.364774 0.351 Uiso 1 1 calc R U . . .
C91 C 0.4798(6) 0.5343(7) 0.3022(6) 0.066(4) Uani 1 1 d . U . . .
C92 C 0.3756(6) 0.6724(6) 0.3453(5) 0.057(4) Uani 1 1 d . U . . .
C93 C 0.5377(6) 0.6643(7) 0.4016(5) 0.062(4) Uani 1 1 d . U . . .
C94 C 0.4711(4) 0.5792(4) 0.3263(4) 0.069(4) Uani 1 1 d G U . . .
C95 C 0.4281(3) 0.6026(4) 0.3241(3) 0.066(4) Uani 1 1 d G U . . .
H95 H 0.403601 0.589633 0.306589 0.080 Uiso 1 1 calc R U . . .
C96 C 0.4211(3) 0.6451(4) 0.3473(4) 0.064(4) Uani 1 1 d G U . . .
C97 C 0.4570(3) 0.6641(4) 0.3729(3) 0.064(4) Uani 1 1 d G U . . .
H97 H 0.452118 0.693168 0.388825 0.077 Uiso 1 1 calc R U . . .
C98 C 0.4999(3) 0.6407(4) 0.3752(3) 0.062(4) Uani 1 1 d G U . . .
C99 C 0.5070(3) 0.5982(4) 0.3519(4) 0.062(4) Uani 1 1 d G U . . .
H99 H 0.536400 0.582170 0.353477 0.074 Uiso 1 1 calc R U . . .
C100 C 0.6081(5) 0.7654(6) 0.3627(5) 0.051(3) Uani 1 1 d . U . . .
C101 C 0.6643(5) 0.7743(6) 0.2235(5) 0.053(3) Uani 1 1 d . U . . .
C102 C 0.5592(6) 0.9058(7) 0.2699(6) 0.062(4) Uani 1 1 d . U . . .
C103 C 0.6112(3) 0.7926(4) 0.3238(2) 0.054(3) Uani 1 1 d G U . . .
C104 C 0.6373(3) 0.7722(3) 0.2934(3) 0.050(3) Uani 1 1 d G U . . .
H104 H 0.654166 0.742257 0.298574 0.060 Uiso 1 1 calc R U . . .
C105 C 0.6386(3) 0.7958(4) 0.2556(3) 0.053(3) Uani 1 1 d G U . . .
C106 C 0.6138(4) 0.8396(4) 0.2480(3) 0.058(4) Uani 1 1 d G U . . .
H106 H 0.614722 0.855715 0.222159 0.070 Uiso 1 1 calc R U . . .
C107 C 0.5878(3) 0.8600(3) 0.2784(3) 0.057(3) Uani 1 1 d G U . . .
C108 C 0.5865(3) 0.8365(4) 0.3162(3) 0.055(4) Uani 1 1 d G U . . .
H108 H 0.568661 0.850426 0.336949 0.066 Uiso 1 1 calc R U . . .

loop_
_atom_site_aniso_label
_atom_site_aniso_U_11
_atom_site_aniso_U_22
_atom_site_aniso_U_33
_atom_site_aniso_U_23
_atom_site_aniso_U_13
_atom_site_aniso_U_12
Mo1 0.0560(10) 0.0563(10) 0.1116(14) 0.0056(9) 0.0080(9) 0.0031(7)
Mo2 0.0432(8) 0.0626(9) 0.0739(10) -0.0005(8) 0.0058(7) -0.0090(7)
Mo3 0.0527(9) 0.0645(10) 0.0716(10) -0.0031(8) 0.0101(7) -0.0084(7)
Mo4 0.0514(9) 0.0750(11) 0.0656(10) -0.0051(8) -0.0003(7) 0.0020(7)
Mo5 0.0490(9) 0.0628(10) 0.0693(10) -0.0008(7) -0.0039(7) 0.0014(7)
Mo6 0.0540(9) 0.0424(8) 0.0814(11) 0.0042(7) 0.0081(8) -0.0024(7)
O1 0.032(5) 0.093(8) 0.101(9) 0.004(6) -0.010(6) 0.002(5)
O2 0.045(6) 0.094(9) 0.090(9) -0.005(7) -0.009(6) -0.005(6)
O3 0.046(5) 0.065(7) 0.082(8) -0.006(6) -0.003(5) -0.012(5)
O4 0.057(6) 0.067(7) 0.076(8) -0.016(5) 0.003(5) -0.012(5)
O5 0.059(6) 0.084(7) 0.066(7) -0.013(5) 0.001(5) -0.003(5)
O6 0.054(5) 0.052(6) 0.089(8) 0.000(6) -0.013(5) 0.000(4)
O7 0.065(7) 0.057(7) 0.069(6) -0.009(5) 0.007(5) 0.020(5)
O8 0.056(7) 0.051(6) 0.078(6) -0.003(5) 0.005(5) 0.012(5)
O9 0.048(6) 0.057(6) 0.070(7) -0.003(5) 0.011(5) 0.012(5)
O10 0.051(6) 0.056(7) 0.068(6) -0.001(5) 0.010(5) 0.011(5)
O11 0.058(7) 0.051(6) 0.079(7) 0.007(5) 0.004(6) 0.002(5)
O12 0.049(6) 0.048(6) 0.072(7) 0.008(5) 0.004(5) 0.003(5)
N1 0.065(7) 0.071(9) 0.107(11) 0.013(7) 0.008(7) 0.002(7)
N2 0.059(7) 0.064(9) 0.117(10) 0.016(9) 0.016(7) -0.005(7)
N3 0.047(6) 0.071(8) 0.090(10) -0.003(6) 0.020(6) -0.006(6)
N4 0.080(8) 0.059(6) 0.076(9) -0.001(6) 0.023(6) -0.033(5)
N5 0.043(7) 0.071(7) 0.077(7) 0.003(6) 0.005(6) -0.009(6)
N6 0.058(8) 0.048(7) 0.072(6) 0.002(5) 0.008(6) -0.004(6)
N7 0.077(9) 0.062(7) 0.073(8) -0.007(6) 0.006(6) 0.008(6)
N8 0.067(8) 0.065(8) 0.073(7) 0.001(6) 0.005(5) 0.008(6)
N9 0.060(6) 0.057(7) 0.065(8) -0.012(6) -0.001(6) -0.003(5)
N10 0.058(6) 0.065(6) 0.069(8) 0.000(6) -0.012(6) 0.006(5)
N11 0.064(8) 0.038(7) 0.091(8) -0.004(6) -0.006(6) -0.001(6)
N12 0.080(8) 0.031(7) 0.095(8) -0.004(7) 0.010(7) 0.015(7)
C1 0.077(9) 0.085(11) 0.18(2) 0.025(13) -0.005(13) 0.009(8)
C2 0.077(9) 0.121(13) 0.20(2) 0.021(16) 0.004(14) 0.011(10)
C3 0.092(10) 0.126(13) 0.162(19) 0.048(15) 0.019(13) 0.038(9)
C4 0.105(11) 0.100(13) 0.142(18) 0.020(13) 0.021(13) 0.051(9)
C5 0.097(10) 0.079(10) 0.137(17) 0.004(11) 0.024(12) 0.027(8)
C6 0.074(7) 0.075(9) 0.141(15) 0.010(10) 0.020(9) 0.015(7)
C7 0.102(12) 0.23(3) 0.20(3) 0.05(3) 0.029(19) 0.066(16)
C8 0.068(8) 0.075(12) 0.107(12) 0.002(9) 0.012(8) 0.003(9)
C9 0.082(12) 0.129(17) 0.121(12) 0.024(13) 0.011(8) -0.005(13)
C10 0.113(13) 0.151(19) 0.135(13) 0.033(16) -0.008(10) -0.018(14)
C11 0.113(13) 0.122(17) 0.120(12) -0.010(13) -0.004(10) -0.024(13)
C12 0.109(13) 0.117(16) 0.131(13) 0.001(14) -0.004(9) -0.037(14)
C13 0.075(9) 0.079(12) 0.116(12) -0.009(11) 0.014(8) -0.010(10)
C14 0.071(8) 0.058(10) 0.118(10) 0.006(10) 0.012(7) 0.003(8)
C15 0.14(2) 0.19(3) 0.140(17) -0.02(2) -0.021(15) -0.01(2)
C16 0.048(8) 0.074(11) 0.097(11) -0.006(8) 0.008(7) 0.008(8)
C17 0.064(7) 0.059(10) 0.093(12) -0.014(9) 0.012(7) 0.003(7)
C18 0.056(7) 0.094(12) 0.083(11) -0.005(8) 0.004(7) 0.003(8)
C19 0.060(8) 0.111(14) 0.087(12) -0.013(9) 0.001(8) 0.013(9)
C20 0.055(7) 0.101(13) 0.086(12) -0.020(10) 0.011(7) 0.008(8)
C21 0.048(6) 0.074(10) 0.088(10) 0.001(7) 0.013(6) -0.004(7)
C22 0.077(11) 0.095(15) 0.104(15) -0.005(12) -0.015(10) 0.002(11)
C23 0.058(9) 0.071(9) 0.091(12) 0.004(8) 0.020(7) -0.006(7)
C24 0.104(15) 0.071(9) 0.145(15) 0.015(9) 0.006(12) -0.003(10)
C25 0.142(19) 0.075(9) 0.164(17) 0.007(11) 0.026(14) 0.006(13)
C26 0.18(2) 0.076(10) 0.179(18) -0.018(11) 0.013(15) -0.004(13)
C27 0.138(18) 0.083(10) 0.135(15) -0.016(9) 0.014(13) -0.026(12)
C28 0.102(14) 0.075(9) 0.111(12) -0.008(9) 0.008(10) -0.025(10)
C29 0.076(11) 0.063(7) 0.097(11) 0.003(7) 0.024(8) -0.010(7)
C30 0.30(4) 0.084(14) 0.21(3) -0.034(17) 0.01(3) 0.02(2)
C31 0.084(12) 0.085(11) 0.129(15) -0.011(10) 0.006(11) -0.020(9)
C32 0.103(14) 0.099(13) 0.165(19) -0.029(12) 0.012(12) -0.032(10)
C33 0.076(12) 0.088(12) 0.151(17) 0.008(10) -0.016(10) -0.021(9)
C34 0.062(11) 0.080(11) 0.147(17) 0.026(10) -0.003(10) -0.017(8)
C35 0.063(10) 0.077(10) 0.135(15) 0.026(10) 0.008(9) -0.012(8)
C36 0.056(9) 0.073(9) 0.098(12) 0.009(7) -0.006(7) -0.020(7)
C37 0.16(2) 0.116(18) 0.21(3) -0.023(18) 0.03(2) -0.065(17)
C38 0.057(10) 0.059(8) 0.081(8) 0.013(7) -0.003(8) -0.013(7)
C39 0.108(13) 0.095(13) 0.080(9) 0.003(10) 0.002(9) -0.038(10)
C40 0.121(15) 0.129(16) 0.074(9) 0.008(10) 0.000(9) -0.034(12)
C41 0.106(13) 0.100(14) 0.075(9) 0.017(9) 0.002(9) 0.003(9)
C42 0.101(13) 0.105(14) 0.077(9) 0.022(10) 0.006(9) 0.000(9)
C43 0.089(12) 0.100(13) 0.078(8) 0.020(9) 0.016(8) -0.004(10)
C44 0.073(10) 0.071(10) 0.072(7) 0.004(7) 0.010(7) -0.009(8)
C45 0.17(2) 0.17(2) 0.074(10) 0.014(14) -0.005(13) -0.03(2)
C46 0.089(9) 0.084(12) 0.130(17) -0.005(11) -0.022(12) 0.012(9)
C47 0.120(13) 0.097(13) 0.17(2) -0.003(13) -0.043(15) 0.027(10)
C48 0.161(15) 0.106(14) 0.18(2) 0.034(15) -0.007(18) 0.047(13)
C49 0.165(15) 0.106(14) 0.16(2) 0.052(15) 0.001(18) 0.024(13)
C50 0.132(13) 0.093(12) 0.130(17) 0.038(12) 0.002(14) 0.010(10)
C51 0.089(9) 0.069(9) 0.101(13) 0.002(9) -0.006(10) 0.017(7)
C52 0.26(3) 0.12(2) 0.23(4) 0.01(2) -0.07(3) 0.09(2)
C53 0.059(9) 0.046(8) 0.082(10) -0.002(7) 0.008(7) -0.007(6)
C54A 0.095(10) 0.084(10) 0.081(8) 0.002(8) 0.021(7) 0.007(9)
C55A 0.096(10) 0.080(10) 0.084(9) 0.002(9) 0.024(8) 0.006(10)
C56A 0.093(9) 0.079(11) 0.084(9) 0.002(9) 0.022(7) 0.004(10)
C57A 0.086(10) 0.082(11) 0.088(9) -0.003(9) 0.022(7) 0.003(10)
C58A 0.077(9) 0.080(9) 0.086(9) -0.008(9) 0.020(7) -0.001(9)
C59A 0.078(8) 0.077(8) 0.082(7) -0.006(7) 0.016(6) 0.003(7)
C54B 0.095(10) 0.084(10) 0.081(8) 0.002(8) 0.021(7) 0.007(9)
C55B 0.096(10) 0.080(10) 0.084(9) 0.002(9) 0.024(8) 0.006(10)
C56B 0.093(9) 0.079(11) 0.084(9) 0.002(9) 0.022(7) 0.004(10)
C57B 0.086(10) 0.082(11) 0.088(9) -0.003(9) 0.022(7) 0.003(10)
C58B 0.077(9) 0.080(9) 0.086(9) -0.008(9) 0.020(7) -0.001(9)
C59B 0.078(8) 0.077(8) 0.082(7) -0.006(7) 0.016(6) 0.003(7)
C60A 0.109(16) 0.09(2) 0.089(12) 0.000(17) 0.029(11) 0.01(2)
C60B 0.109(16) 0.09(2) 0.089(12) 0.000(17) 0.029(11) 0.01(2)
C61 0.070(9) 0.25(2) 0.101(12) -0.062(15) 0.015(9) -0.002(15)
C62 0.070(9) 0.29(3) 0.100(14) -0.056(17) 0.013(8) -0.006(15)
C63 0.072(9) 0.27(2) 0.087(12) -0.041(15) 0.009(8) -0.012(15)
C64 0.067(8) 0.174(19) 0.086(11) -0.012(13) 0.011(8) -0.019(12)
C65 0.062(7) 0.122(15) 0.087(11) -0.018(11) 0.005(7) -0.017(10)
C66 0.056(6) 0.106(13) 0.082(10) -0.026(10) 0.000(6) 0.004(8)
C67 0.078(12) 0.39(5) 0.11(2) -0.07(3) 0.019(13) 0.01(2)
C68 0.059(7) 0.059(8) 0.077(11) -0.016(8) -0.006(8) -0.004(6)
C69A 0.119(13) 0.076(7) 0.121(12) -0.015(8) -0.001(11) 0.005(9)
C70A 0.144(14) 0.084(8) 0.137(12) -0.025(10) 0.017(11) 0.000(11)
C71A 0.138(15) 0.084(9) 0.138(13) -0.027(9) 0.020(11) 0.005(10)
C72A 0.132(14) 0.089(9) 0.127(12) -0.030(9) 0.013(11) 0.000(10)
C73A 0.110(13) 0.090(9) 0.105(10) -0.028(8) 0.002(9) 0.003(9)
C74A 0.088(10) 0.077(6) 0.105(10) -0.023(6) -0.006(8) 0.010(7)
C69B 0.119(13) 0.076(7) 0.121(12) -0.015(8) -0.001(11) 0.005(9)
C70B 0.144(14) 0.084(8) 0.137(12) -0.025(10) 0.017(11) 0.000(11)
C71B 0.138(15) 0.084(9) 0.138(13) -0.027(9) 0.020(11) 0.005(10)
C72B 0.132(14) 0.089(9) 0.127(12) -0.030(9) 0.013(11) 0.000(10)
C73B 0.110(13) 0.090(9) 0.105(10) -0.028(8) 0.002(9) 0.003(9)
C74B 0.088(10) 0.077(6) 0.105(10) -0.023(6) -0.006(8) 0.010(7)
C75A 0.14(2) 0.085(11) 0.15(2) -0.021(13) 0.037(18) 0.010(15)
C75B 0.14(2) 0.085(11) 0.15(2) -0.021(13) 0.037(18) 0.010(15)
C76 0.134(17) 0.085(11) 0.097(9) 0.000(8) 0.000(12) 0.046(13)
C77 0.152(18) 0.101(12) 0.101(10) 0.007(10) 0.009(14) 0.036(14)
C78 0.19(2) 0.110(13) 0.112(12) 0.025(10) 0.002(16) 0.044(15)
C79 0.21(2) 0.083(13) 0.117(12) 0.023(9) -0.009(16) 0.038(15)
C80 0.166(19) 0.056(8) 0.109(11) 0.013(8) -0.021(14) 0.020(11)
C81 0.116(14) 0.051(8) 0.096(8) 0.007(6) 0.006(10) 0.017(9)
C82 0.24(4) 0.17(3) 0.123(15) 0.052(17) 0.01(2) 0.05(3)
C83 0.080(11) 0.048(10) 0.095(9) -0.003(8) 0.002(8) 0.005(8)
C84 0.085(9) 0.100(15) 0.166(15) 0.027(13) 0.029(9) 0.040(11)
C85 0.108(12) 0.113(17) 0.217(19) 0.047(16) 0.066(13) 0.040(13)
C86 0.161(14) 0.131(18) 0.199(18) 0.048(17) 0.103(14) 0.068(16)
C87 0.185(16) 0.141(19) 0.151(16) 0.015(16) 0.085(13) 0.063(17)
C88 0.144(14) 0.091(14) 0.121(12) 0.007(12) 0.045(10) 0.053(13)
C89 0.089(9) 0.050(10) 0.123(11) 0.019(9) 0.030(8) 0.038(9)
C90 0.21(3) 0.20(3) 0.31(4) 0.05(3) 0.16(3) 0.11(3)
C91 0.042(7) 0.062(8) 0.093(11) 0.004(7) -0.009(7) -0.001(6)
C92 0.044(6) 0.060(8) 0.067(9) -0.006(6) 0.012(6) -0.020(5)
C93 0.053(6) 0.068(9) 0.064(10) 0.000(6) -0.005(6) 0.008(6)
C94 0.046(7) 0.069(9) 0.091(11) 0.001(7) -0.004(7) 0.003(6)
C95 0.043(7) 0.058(9) 0.098(12) -0.007(7) 0.001(7) -0.005(6)
C96 0.049(6) 0.065(8) 0.076(10) -0.005(7) -0.003(6) -0.007(6)
C97 0.046(6) 0.065(10) 0.081(11) -0.004(8) 0.002(7) -0.010(6)
C98 0.049(6) 0.069(9) 0.068(10) 0.002(6) -0.004(6) -0.003(6)
C99 0.053(8) 0.055(8) 0.076(10) 0.010(6) -0.003(7) -0.002(7)
C100 0.041(8) 0.043(7) 0.067(7) -0.018(5) -0.001(6) 0.002(6)
C101 0.035(8) 0.057(8) 0.067(7) 0.002(6) 0.006(6) 0.005(6)
C102 0.055(9) 0.060(9) 0.071(8) -0.002(6) 0.008(7) -0.005(6)
C103 0.044(8) 0.050(8) 0.069(7) -0.010(5) 0.005(6) 0.004(6)
C104 0.026(8) 0.051(8) 0.074(7) -0.004(6) 0.008(6) 0.000(6)
C105 0.037(8) 0.050(8) 0.073(7) -0.005(6) 0.012(6) 0.000(6)
C106 0.038(8) 0.055(8) 0.082(9) -0.001(7) 0.009(7) 0.000(6)
C107 0.055(9) 0.044(8) 0.073(8) -0.011(6) 0.005(7) -0.003(6)
C108 0.044(9) 0.048(8) 0.074(8) -0.012(6) 0.005(7) 0.001(6)

loop_
_atom_type_symbol
_atom_type_description
_atom_type_scat_dispersion_real
_atom_type_scat_dispersion_imag
_atom_type_scat_source
C C 0.0181 0.0091 'International Tables Vol C Tables 4.2.6.8 and 6.1.1.4'
H H 0.0000 0.0000 'International Tables Vol C Tables 4.2.6.8 and 6.1.1.4'
Mo Mo -0.0483 2.7339 'International Tables Vol C Tables 4.2.6.8 and 6.1.1.4'
N N 0.0311 0.0180 'International Tables Vol C Tables 4.2.6.8 and 6.1.1.4'
O O 0.0492 0.0322 'International Tables Vol C Tables 4.2.6.8 and 6.1.1.4'

loop_
_geom_angle_atom_site_label_1
_geom_angle_atom_site_label_2
_geom_angle_atom_site_label_3
_geom_angle
_geom_angle_site_symmetry_1
_geom_angle_site_symmetry_3
O1 Mo1 N1 173.2(5) . .
O1 Mo1 Mo1 92.9(3) . 2_655
N1 Mo1 Mo1 92.4(5) . 2_655
O1 Mo1 N2 86.6(6) . 2_655
N1 Mo1 N2 97.4(6) . 2_655
Mo1 Mo1 N2 92.1(4) 2_655 2_655
O1 Mo1 O2 86.6(5) . 2_655
N1 Mo1 O2 89.1(6) . 2_655
Mo1 Mo1 O2 90.7(3) 2_655 2_655
N2 Mo1 O2 172.8(6) 2_655 2_655
Mo3 Mo2 N3 92.2(4) . .
Mo3 Mo2 N5 92.7(4) . .
N3 Mo2 N5 95.8(5) . .
Mo3 Mo2 O9 92.3(3) . 2_655
N3 Mo2 O9 91.2(5) . 2_655
N5 Mo2 O9 171.3(5) . 2_655
Mo3 Mo2 O3 91.4(3) . .
N3 Mo2 O3 175.4(5) . .
N5 Mo2 O3 86.9(5) . .
O9 Mo2 O3 85.8(4) 2_655 .
N4 Mo3 Mo2 92.9(4) . .
N4 Mo3 O4 171.9(5) . .
Mo2 Mo3 O4 93.0(3) . .
N4 Mo3 N6 98.4(5) . .
Mo2 Mo3 N6 92.2(4) . .
O4 Mo3 N6 87.0(5) . .
N4 Mo3 O10 87.6(5) . 2_655
Mo2 Mo3 O10 91.9(3) . 2_655
O4 Mo3 O10 86.6(4) . 2_655
N6 Mo3 O10 172.5(5) . 2_655
Mo5 Mo4 N8 91.9(4) . .
Mo5 Mo4 O5 92.6(3) . .
N8 Mo4 O5 89.3(5) . .
Mo5 Mo4 N10 92.5(4) . .
N8 Mo4 N10 98.6(6) . .
O5 Mo4 N10 170.5(5) . .
Mo5 Mo4 O7 91.2(3) . .
N8 Mo4 O7 175.3(5) . .
O5 Mo4 O7 87.1(5) . .
N10 Mo4 O7 84.8(5) . .
O8 Mo5 Mo4 91.9(3) . .
O8 Mo5 N9 84.7(5) . .
Mo4 Mo5 N9 92.4(4) . .
O8 Mo5 N7 174.6(5) . .
Mo4 Mo5 N7 91.7(4) . .
N9 Mo5 N7 99.1(6) . .
O8 Mo5 O6 85.8(4) . .
Mo4 Mo5 O6 91.2(3) . .
N9 Mo5 O6 170.0(5) . .
N7 Mo5 O6 90.2(5) . .
Mo6 Mo6 N11 92.8(4) 2_655 .
Mo6 Mo6 O11 92.7(3) 2_655 .
N11 Mo6 O11 172.9(5) . .
Mo6 Mo6 N12 92.7(4) 2_655 2_655
N11 Mo6 N12 96.1(5) . 2_655
O11 Mo6 N12 88.3(5) . 2_655
Mo6 Mo6 O12 91.7(3) 2_655 2_655
N11 Mo6 O12 89.4(4) . 2_655
O11 Mo6 O12 85.8(4) . 2_655
N12 Mo6 O12 172.8(5) 2_655 2_655
C91 O1 Mo1 118.7(11) . .
C91 O2 Mo1 116.8(11) . 2_655
C92 O3 Mo2 114.2(11) . .
C92 O4 Mo3 115.4(10) . .
C93 O5 Mo4 116.5(11) . .
C93 O6 Mo5 114.9(11) . .
C100 O7 Mo4 115.3(10) . .
C100 O8 Mo5 117.4(10) . .
C101 O9 Mo2 117.3(10) . 2_655
C101 O10 Mo3 118.2(10) . 2_655
C102 O11 Mo6 115.5(11) . .
C102 O12 Mo6 114.6(11) . 2_655
C8 N1 C6 120.1(18) . .
C8 N1 Mo1 117.9(14) . .
C6 N1 Mo1 121.3(12) . .
C8 N2 C14 120.5(18) . .
C8 N2 Mo1 115.4(15) . 2_655
C14 N2 Mo1 119.6(11) . 2_655
C23 N3 C21 117.4(14) . .
C23 N3 Mo2 118.8(13) . .
C21 N3 Mo2 123.8(10) . .
C23 N4 C29 112.4(16) . .
C23 N4 Mo3 121.3(12) . .
C29 N4 Mo3 124.4(11) . .
C38 N5 C36 118.4(14) . .
C38 N5 Mo2 118.7(11) . .
C36 N5 Mo2 122.8(10) . .
C38 N6 C44 115.7(14) . .
C38 N6 Mo3 119.1(12) . .
C44 N6 Mo3 124.6(9) . .
C53 N7 C51 118.7(16) . .
C53 N7 Mo5 117.7(12) . .
C51 N7 Mo5 123.6(11) . .
C53 N8 C59A 116.2(16) . .
C53 N8 C59B 116.2(16) . .
C53 N8 Mo4 119.5(13) . .
C59A N8 Mo4 124.3(11) . .
C59B N8 Mo4 124.3(11) . .
C68 N9 C66 113.5(14) . .
C68 N9 Mo5 118.1(11) . .
C66 N9 Mo5 125.7(10) . .
C68 N10 C74A 118.9(15) . .
C68 N10 C74B 118.9(15) . .
C68 N10 Mo4 117.9(12) . .
C74A N10 Mo4 122.6(11) . .
C74B N10 Mo4 122.6(11) . .
C83 N11 C81 116.3(14) . .
C83 N11 Mo6 118.8(13) . .
C81 N11 Mo6 125.0(11) . .
C83 N12 C89 115.5(15) . .
C83 N12 Mo6 117.9(13) . 2_655
C89 N12 Mo6 124.5(11) . 2_655
C2 C1 C6 120.0 . .
C2 C1 H1 120.0 . .
C6 C1 H1 120.0 . .
C3 C2 C1 120.0 . .
C3 C2 H2 120.0 . .
C1 C2 H2 120.0 . .
C2 C3 C4 120.0 . .
C2 C3 C7 121.7(19) . .
C4 C3 C7 118.2(19) . .
C3 C4 C5 120.0 . .
C3 C4 H4 120.0 . .
C5 C4 H4 120.0 . .
C6 C5 C4 120.0 . .
C6 C5 H5 120.0 . .
C4 C5 H5 120.0 . .
C5 C6 C1 120.0 . .
C5 C6 N1 121.6(11) . .
C1 C6 N1 118.4(11) . .
C3 C7 H7A 109.5 . .
C3 C7 H7B 109.5 . .
H7A C7 H7B 109.5 . .
C3 C7 H7C 109.5 . .
H7A C7 H7C 109.5 . .
H7B C7 H7C 109.5 . .
N1 C8 N2 121(2) . .
N1 C8 H8 119.5 . .
N2 C8 H8 119.5 . .
C10 C9 C14 120.0 . .
C10 C9 H9 120.0 . .
C14 C9 H9 120.0 . .
C11 C10 C9 120.0 . .
C11 C10 H10 120.0 . .
C9 C10 H10 120.0 . .
C12 C11 C10 120.0 . .
C12 C11 C15 116.9(17) . .
C10 C11 C15 122.9(17) . .
C11 C12 C13 120.0 . .
C11 C12 H12 120.0 . .
C13 C12 H12 120.0 . .
C14 C13 C12 120.0 . .
C14 C13 H13 120.0 . .
C12 C13 H13 120.0 . .
C13 C14 C9 120.0 . .
C13 C14 N2 118.9(12) . .
C9 C14 N2 121.0(12) . .
C11 C15 H15A 109.5 . .
C11 C15 H15B 109.5 . .
H15A C15 H15B 109.5 . .
C11 C15 H15C 109.5 . .
H15A C15 H15C 109.5 . .
H15B C15 H15C 109.5 . .
C17 C16 C21 120.0 . .
C17 C16 H16 120.0 . .
C21 C16 H16 120.0 . .
C18 C17 C16 120.0 . .
C18 C17 H17 120.0 . .
C16 C17 H17 120.0 . .
C19 C18 C17 120.0 . .
C19 C18 C22 120.6(11) . .
C17 C18 C22 119.3(11) . .
C18 C19 C20 120.0 . .
C18 C19 H19 120.0 . .
C20 C19 H19 120.0 . .
C21 C20 C19 120.0 . .
C21 C20 H20 120.0 . .
C19 C20 H20 120.0 . .
C20 C21 C16 120.0 . .
C20 C21 N3 122.1(9) . .
C16 C21 N3 117.9(9) . .
C18 C22 H22A 109.5 . .
C18 C22 H22B 109.5 . .
H22A C22 H22B 109.5 . .
C18 C22 H22C 109.5 . .
H22A C22 H22C 109.5 . .
H22B C22 H22C 109.5 . .
N3 C23 N4 113.7(17) . .
N3 C23 H23 123.2 . .
N4 C23 H23 123.2 . .
C25 C24 C29 120.0 . .
C25 C24 H24 120.0 . .
C29 C24 H24 120.0 . .
C26 C25 C24 120.0 . .
C26 C25 H25 120.0 . .
C24 C25 H25 120.0 . .
C27 C26 C25 120.0 . .
C27 C26 C30 116.8(19) . .
C25 C26 C30 123.2(19) . .
C26 C27 C28 120.0 . .
C26 C27 H27 120.0 . .
C28 C27 H27 120.0 . .
C27 C28 C29 120.0 . .
C27 C28 H28 120.0 . .
C29 C28 H28 120.0 . .
C28 C29 C24 120.0 . .
C28 C29 N4 115.3(12) . .
C24 C29 N4 124.7(12) . .
C26 C30 H30A 109.5 . .
C26 C30 H30B 109.5 . .
H30A C30 H30B 109.5 . .
C26 C30 H30C 109.5 . .
H30A C30 H30C 109.5 . .
H30B C30 H30C 109.5 . .
C32 C31 C36 120.0 . .
C32 C31 H31 120.0 . .
C36 C31 H31 120.0 . .
C33 C32 C31 120.0 . .
C33 C32 H32 120.0 . .
C31 C32 H32 120.0 . .
C34 C33 C32 120.0 . .
C34 C33 C37 118.7(16) . .
C32 C33 C37 121.2(16) . .
C33 C34 C35 120.0 . .
C33 C34 H34 120.0 . .
C35 C34 H34 120.0 . .
C36 C35 C34 120.0 . .
C36 C35 H35 120.0 . .
C34 C35 H35 120.0 . .
C35 C36 C31 120.0 . .
C35 C36 N5 120.4(10) . .
C31 C36 N5 119.6(10) . .
C33 C37 H37A 109.5 . .
C33 C37 H37B 109.5 . .
H37A C37 H37B 109.5 . .
C33 C37 H37C 109.5 . .
H37A C37 H37C 109.5 . .
H37B C37 H37C 109.5 . .
N6 C38 N5 117.1(16) . .
N6 C38 H38 121.5 . .
N5 C38 H38 121.5 . .
C40 C39 C44 120.0 . .
C40 C39 H39 120.0 . .
C44 C39 H39 120.0 . .
C39 C40 C41 120.0 . .
C39 C40 H40 120.0 . .
C41 C40 H40 120.0 . .
C42 C41 C40 120.0 . .
C42 C41 C45 117.9(14) . .
C40 C41 C45 122.1(14) . .
C41 C42 C43 120.0 . .
C41 C42 H42 120.0 . .
C43 C42 H42 120.0 . .
C42 C43 C44 120.0 . .
C42 C43 H43 120.0 . .
C44 C43 H43 120.0 . .
C43 C44 C39 120.0 . .
C43 C44 N6 124.3(9) . .
C39 C44 N6 115.6(9) . .
C41 C45 H45A 109.5 . .
C41 C45 H45B 109.5 . .
H45A C45 H45B 109.5 . .
C41 C45 H45C 109.5 . .
H45A C45 H45C 109.5 . .
H45B C45 H45C 109.5 . .
C47 C46 C51 120.0 . .
C47 C46 H46 120.0 . .
C51 C46 H46 120.0 . .
C46 C47 C48 120.0 . .
C46 C47 H47 120.0 . .
C48 C47 H47 120.0 . .
C49 C48 C47 120.0 . .
C49 C48 C52 120(2) . .
C47 C48 C52 120(2) . .
C50 C49 C48 120.0 . .
C50 C49 H49 120.0 . .
C48 C49 H49 120.0 . .
C49 C50 C51 120.0 . .
C49 C50 H50 120.0 . .
C51 C50 H50 120.0 . .
C50 C51 C46 120.0 . .
C50 C51 N7 117.0(12) . .
C46 C51 N7 122.4(12) . .
C48 C52 H52A 109.5 . .
C48 C52 H52B 109.5 . .
H52A C52 H52B 109.5 . .
C48 C52 H52C 109.5 . .
H52A C52 H52C 109.5 . .
H52B C52 H52C 109.5 . .
N8 C53 N7 119.0(18) . .
N8 C53 H53 120.5 . .
N7 C53 H53 120.5 . .
C55A C54A C59A 120.0 . .
C55A C54A H54A 120.0 . .
C59A C54A H54A 120.0 . .
C56A C55A C54A 120.0 . .
C56A C55A H55A 120.0 . .
C54A C55A H55A 120.0 . .
C55A C56A C57A 120.0 . .
C55A C56A C60A 119.7(8) . .
C57A C56A C60A 120.3(8) . .
C56A C57A C58A 120.0 . .
C56A C57A H57A 120.0 . .
C58A C57A H57A 120.0 . .
C59A C58A C57A 120.0 . .
C59A C58A H58A 120.0 . .
C57A C58A H58A 120.0 . .
C58A C59A C54A 120.0 . .
C58A C59A N8 118.6(12) . .
C54A C59A N8 121.3(12) . .
C55B C54B C59B 117.9(10) . .
C55B C54B H54B 121.1 . .
C59B C54B H54B 121.1 . .
C56B C55B C54B 120.0 . .
C56B C55B H55B 120.0 . .
C54B C55B H55B 120.0 . .
C55B C56B C57B 120.0 . .
C55B C56B C60B 119.6(8) . .
C57B C56B C60B 120.4(8) . .
C58B C57B C56B 120.0 . .
C58B C57B H57B 120.0 . .
C56B C57B H57B 120.0 . .
C57B C58B C59B 123.5(12) . .
C57B C58B H58B 118.2 . .
C59B C58B H58B 118.2 . .
C58B C59B C54B 118.0(17) . .
C58B C59B N8 126.7(17) . .
C54B C59B N8 113.6(15) . .
C56A C60A H60A 109.5 . .
C56A C60A H60B 109.5 . .
H60A C60A H60B 109.5 . .
C56A C60A H60C 109.5 . .
H60A C60A H60C 109.5 . .
H60B C60A H60C 109.5 . .
C56B C60B H60D 109.5 . .
C56B C60B H60E 109.5 . .
H60D C60B H60E 109.5 . .
C56B C60B H60F 109.5 . .
H60D C60B H60F 109.5 . .
H60E C60B H60F 109.5 . .
C62 C61 C66 120.0 . .
C62 C61 H61 120.0 . .
C66 C61 H61 120.0 . .
C63 C62 C61 120.0 . .
C63 C62 H62 120.0 . .
C61 C62 H62 120.0 . .
C62 C63 C64 120.0 . .
C62 C63 C67 117.8(14) . .
C64 C63 C67 122.2(14) . .
C65 C64 C63 120.0 . .
C65 C64 H64 120.0 . .
C63 C64 H64 120.0 . .
C64 C65 C66 120.0 . .
C64 C65 H65 120.0 . .
C66 C65 H65 120.0 . .
C65 C66 C61 120.0 . .
C65 C66 N9 120.1(10) . .
C61 C66 N9 119.8(10) . .
C63 C67 H67A 109.5 . .
C63 C67 H67B 109.5 . .
H67A C67 H67B 109.5 . .
C63 C67 H67C 109.5 . .
H67A C67 H67C 109.5 . .
H67B C67 H67C 109.5 . .
N9 C68 N10 118.5(16) . .
N9 C68 H68 120.7 . .
N10 C68 H68 120.7 . .
C70A C69A C74A 120.0 . .
C70A C69A H69A 120.0 . .
C74A C69A H69A 120.0 . .
C69A C70A C71A 120.0 . .
C69A C70A H70A 120.0 . .
C71A C70A H70A 120.0 . .
C70A C71A C72A 120.0 . .
C70A C71A C75A 120.3(8) . .
C72A C71A C75A 119.7(8) . .
C73A C72A C71A 120.0 . .
C73A C72A H72A 120.0 . .
C71A C72A H72A 120.0 . .
C72A C73A C74A 120.0 . .
C72A C73A H73A 120.0 . .
C74A C73A H73A 120.0 . .
C73A C74A C69A 120.0 . .
C73A C74A N10 116.4(14) . .
C69A C74A N10 123.5(14) . .
C70B C69B C74B 117.5(14) . .
C70B C69B H69B 121.3 . .
C74B C69B H69B 121.3 . .
C71B C70B C69B 120.0 . .
C71B C70B H70B 120.0 . .
C69B C70B H70B 120.0 . .
C70B C71B C72B 120.0 . .
C70B C71B C75B 120.3(8) . .
C72B C71B C75B 119.7(8) . .
C73B C72B C71B 120.0 . .
C73B C72B H72B 120.0 . .
C71B C72B H72B 120.0 . .
C72B C73B C74B 130(2) . .
C72B C73B H73B 115.2 . .
C74B C73B H73B 115.2 . .
C73B C74B C69B 110(2) . .
C73B C74B N10 137(2) . .
C69B C74B N10 108.2(16) . .
C71A C75A H75A 109.5 . .
C71A C75A H75B 109.5 . .
H75A C75A H75B 109.5 . .
C71A C75A H75C 109.5 . .
H75A C75A H75C 109.5 . .
H75B C75A H75C 109.5 . .
C71B C75B H75D 109.5 . .
C71B C75B H75E 109.5 . .
H75D C75B H75E 109.5 . .
C71B C75B H75F 109.5 . .
H75D C75B H75F 109.5 . .
H75E C75B H75F 109.5 . .
C77 C76 C81 120.0 . .
C77 C76 H76 120.0 . .
C81 C76 H76 120.0 . .
C76 C77 C78 120.0 . .
C76 C77 H77 120.0 . .
C78 C77 H77 120.0 . .
C77 C78 C79 120.0 . .
C77 C78 C82 117.9(17) . .
C79 C78 C82 122.1(17) . .
C80 C79 C78 120.0 . .
C80 C79 H79 120.0 . .
C78 C79 H79 120.0 . .
C79 C80 C81 120.0 . .
C79 C80 H80 120.0 . .
C81 C80 H80 120.0 . .
C80 C81 C76 120.0 . .
C80 C81 N11 122.7(10) . .
C76 C81 N11 117.3(10) . .
C78 C82 H82A 109.5 . .
C78 C82 H82B 109.5 . .
H82A C82 H82B 109.5 . .
C78 C82 H82C 109.5 . .
H82A C82 H82C 109.5 . .
H82B C82 H82C 109.5 . .
N12 C83 N11 117.8(17) . .
N12 C83 H83 121.1 . .
N11 C83 H83 121.1 . .
C85 C84 C89 120.0 . .
C85 C84 H84 120.0 . .
C89 C84 H84 120.0 . .
C86 C85 C84 120.0 . .
C86 C85 H85 120.0 . .
C84 C85 H85 120.0 . .
C87 C86 C85 120.0 . .
C87 C86 C90 121(2) . .
C85 C86 C90 119(2) . .
C86 C87 C88 120.0 . .
C86 C87 H87 120.0 . .
C88 C87 H87 120.0 . .
C87 C88 C89 120.0 . .
C87 C88 H88 120.0 . .
C89 C88 H88 120.0 . .
C88 C89 C84 120.0 . .
C88 C89 N12 119.7(13) . .
C84 C89 N12 120.3(13) . .
C86 C90 H90A 109.5 . .
C86 C90 H90B 109.5 . .
H90A C90 H90B 109.5 . .
C86 C90 H90C 109.5 . .
H90A C90 H90C 109.5 . .
H90B C90 H90C 109.5 . .
O1 C91 O2 120.6(17) . .
O1 C91 C94 119.8(15) . .
O2 C91 C94 119.5(14) . .
O4 C92 O3 126.0(16) . .
O4 C92 C96 116.0(14) . .
O3 C92 C96 118.1(14) . .
O5 C93 O6 123.5(16) . .
O5 C93 C98 118.6(14) . .
O6 C93 C98 117.9(15) . .
C95 C94 C99 120.0 . .
C95 C94 C91 121.4(9) . .
C99 C94 C91 118.6(9) . .
C96 C95 C94 120.0 . .
C96 C95 H95 120.0 . .
C94 C95 H95 120.0 . .
C97 C96 C95 120.0 . .
C97 C96 C92 118.0(9) . .
C95 C96 C92 122.0(9) . .
C98 C97 C96 120.0 . .
C98 C97 H97 120.0 . .
C96 C97 H97 120.0 . .
C97 C98 C99 120.0 . .
C97 C98 C93 117.4(10) . .
C99 C98 C93 122.5(10) . .
C98 C99 C94 120.0 . .
C98 C99 H99 120.0 . .
C94 C99 H99 120.0 . .
O8 C100 O7 124.0(16) . .
O8 C100 C103 117.4(13) . .
O7 C100 C103 118.5(13) . .
O10 C101 O9 119.7(14) . .
O10 C101 C105 120.4(13) . .
O9 C101 C105 119.9(14) . .
O11 C102 O12 124.8(16) . .
O11 C102 C107 116.7(15) . .
O12 C102 C107 118.5(15) . .
C104 C103 C108 120.0 . .
C104 C103 C100 118.9(9) . .
C108 C103 C100 121.0(9) . .
C103 C104 C105 120.0 . .
C103 C104 H104 120.0 . .
C105 C104 H104 120.0 . .
C104 C105 C106 120.0 . .
C104 C105 C101 120.5(9) . .
C106 C105 C101 119.4(9) . .
C107 C106 C105 120.0 . .
C107 C106 H106 120.0 . .
C105 C106 H106 120.0 . .
C108 C107 C106 120.0 . .
C108 C107 C102 119.6(10) . .
C106 C107 C102 120.4(10) . .
C107 C108 C103 120.0 . .
C107 C108 H108 120.0 . .
C103 C108 H108 120.0 . .

loop_
_geom_bond_atom_site_label_1
_geom_bond_atom_site_label_2
_geom_bond_distance
_geom_bond_site_symmetry_2
Mo1 O1 2.065(13) .
Mo1 N1 2.092(17) .
Mo1 Mo1 2.094(3) 2_655
Mo1 N2 2.127(18) 2_655
Mo1 O2 2.137(13) 2_655
Mo2 Mo3 2.092(2) .
Mo2 N3 2.124(14) .
Mo2 N5 2.130(14) .
Mo2 O9 2.144(11) 2_655
Mo2 O3 2.149(11) .
Mo3 N4 2.041(17) .
Mo3 O4 2.109(12) .
Mo3 N6 2.131(14) .
Mo3 O10 2.140(11) 2_655
Mo4 Mo5 2.120(2) .
Mo4 N8 2.122(15) .
Mo4 O5 2.126(12) .
Mo4 N10 2.128(14) .
Mo4 O7 2.161(12) .
Mo5 O8 2.120(12) .
Mo5 N9 2.131(13) .
Mo5 N7 2.155(15) .
Mo5 O6 2.156(11) .
Mo6 Mo6 2.107(3) 2_655
Mo6 N11 2.108(14) .
Mo6 O11 2.131(11) .
Mo6 N12 2.133(14) 2_655
Mo6 O12 2.157(10) 2_655
O1 C91 1.27(2) .
O2 C91 1.29(2) .
O3 C92 1.279(19) .
O4 C92 1.251(19) .
O5 C93 1.25(2) .
O6 C93 1.310(19) .
O7 C100 1.284(18) .
O8 C100 1.255(18) .
O9 C101 1.309(18) .
O10 C101 1.292(19) .
O11 C102 1.27(2) .
O12 C102 1.29(2) .
N1 C8 1.28(2) .
N1 C6 1.475(18) .
N2 C8 1.32(2) .
N2 C14 1.40(2) .
N3 C23 1.34(2) .
N3 C21 1.467(17) .
N4 C23 1.39(2) .
N4 C29 1.442(17) .
N5 C38 1.33(2) .
N5 C36 1.455(17) .
N6 C38 1.33(2) .
N6 C44 1.454(17) .
N7 C53 1.32(2) .
N7 C51 1.425(18) .
N8 C53 1.30(2) .
N8 C59A 1.44(2) .
N8 C59B 1.44(2) .
N9 C68 1.34(2) .
N9 C66 1.460(17) .
N10 C68 1.34(2) .
N10 C74A 1.419(19) .
N10 C74B 1.419(19) .
N11 C83 1.36(2) .
N11 C81 1.457(18) .
N12 C83 1.34(2) .
N12 C89 1.417(18) .
C1 C2 1.3900 .
C1 C6 1.3900 .
C1 H1 0.9500 .
C2 C3 1.3900 .
C2 H2 0.9500 .
C3 C4 1.3900 .
C3 C7 1.55(3) .
C4 C5 1.3900 .
C4 H4 0.9500 .
C5 C6 1.3900 .
C5 H5 0.9500 .
C7 H7A 0.9800 .
C7 H7B 0.9800 .
C7 H7C 0.9800 .
C8 H8 0.9500 .
C9 C10 1.3900 .
C9 C14 1.3900 .
C9 H9 0.9500 .
C10 C11 1.3900 .
C10 H10 0.9500 .
C11 C12 1.3900 .
C11 C15 1.51(3) .
C12 C13 1.3900 .
C12 H12 0.9500 .
C13 C14 1.3900 .
C13 H13 0.9500 .
C15 H15A 0.9800 .
C15 H15B 0.9800 .
C15 H15C 0.9800 .
C16 C17 1.3900 .
C16 C21 1.3900 .
C16 H16 0.9500 .
C17 C18 1.3900 .
C17 H17 0.9500 .
C18 C19 1.3900 .
C18 C22 1.53(2) .
C19 C20 1.3900 .
C19 H19 0.9500 .
C20 C21 1.3900 .
C20 H20 0.9500 .
C22 H22A 0.9800 .
C22 H22B 0.9800 .
C22 H22C 0.9800 .
C23 H23 0.9500 .
C24 C25 1.3900 .
C24 C29 1.3900 .
C24 H24 0.9500 .
C25 C26 1.3900 .
C25 H25 0.9500 .
C26 C27 1.3900 .
C26 C30 1.58(3) .
C27 C28 1.3900 .
C27 H27 0.9500 .
C28 C29 1.3900 .
C28 H28 0.9500 .
C30 H30A 0.9800 .
C30 H30B 0.9800 .
C30 H30C 0.9800 .
C31 C32 1.3900 .
C31 C36 1.3900 .
C31 H31 0.9500 .
C32 C33 1.3900 .
C32 H32 0.9500 .
C33 C34 1.3900 .
C33 C37 1.56(3) .
C34 C35 1.3900 .
C34 H34 0.9500 .
C35 C36 1.3900 .
C35 H35 0.9500 .
C37 H37A 0.9800 .
C37 H37B 0.9800 .
C37 H37C 0.9800 .
C38 H38 0.9500 .
C39 C40 1.3900 .
C39 C44 1.3900 .
C39 H39 0.9500 .
C40 C41 1.3900 .
C40 H40 0.9500 .
C41 C42 1.3900 .
C41 C45 1.56(3) .
C42 C43 1.3900 .
C42 H42 0.9500 .
C43 C44 1.3900 .
C43 H43 0.9500 .
C45 H45A 0.9800 .
C45 H45B 0.9800 .
C45 H45C 0.9800 .
C46 C47 1.3900 .
C46 C51 1.3900 .
C46 H46 0.9500 .
C47 C48 1.3900 .
C47 H47 0.9500 .
C48 C49 1.3900 .
C48 C52 1.58(3) .
C49 C50 1.3900 .
C49 H49 0.9500 .
C50 C51 1.3900 .
C50 H50 0.9500 .
C52 H52A 0.9800 .
C52 H52B 0.9800 .
C52 H52C 0.9800 .
C53 H53 0.9500 .
C54A C55A 1.3900 .
C54A C59A 1.3900 .
C54A H54A 0.9500 .
C55A C56A 1.3900 .
C55A H55A 0.9500 .
C56A C57A 1.3900 .
C56A C60A 1.51(3) .
C57A C58A 1.3900 .
C57A H57A 0.9500 .
C58A C59A 1.3900 .
C58A H58A 0.9500 .
C54B C55B 1.3900 .
C54B C59B 1.52(3) .
C54B H54B 0.9500 .
C55B C56B 1.3900 .
C55B H55B 0.9500 .
C56B C57B 1.3900 .
C56B C60B 1.52(3) .
C57B C58B 1.3900 .
C57B H57B 0.9500 .
C58B C59B 1.29(3) .
C58B H58B 0.9500 .
C60A H60A 0.9800 .
C60A H60B 0.9800 .
C60A H60C 0.9800 .
C60B H60D 0.9800 .
C60B H60E 0.9800 .
C60B H60F 0.9800 .
C61 C62 1.3900 .
C61 C66 1.3900 .
C61 H61 0.9500 .
C62 C63 1.3900 .
C62 H62 0.9500 .
C63 C64 1.3900 .
C63 C67 1.53(3) .
C64 C65 1.3900 .
C64 H64 0.9500 .
C65 C66 1.3900 .
C65 H65 0.9500 .
C67 H67A 0.9800 .
C67 H67B 0.9800 .
C67 H67C 0.9800 .
C68 H68 0.9500 .
C69A C70A 1.3900 .
C69A C74A 1.3900 .
C69A H69A 0.9500 .
C70A C71A 1.3900 .
C70A H70A 0.9500 .
C71A C72A 1.3900 .
C71A C75A 1.56(3) .
C72A C73A 1.3900 .
C72A H72A 0.9500 .
C73A C74A 1.3900 .
C73A H73A 0.9500 .
C69B C70B 1.3900 .
C69B C74B 1.69(5) .
C69B H69B 0.9500 .
C70B C71B 1.3900 .
C70B H70B 0.9500 .
C71B C72B 1.3900 .
C71B C75B 1.56(3) .
C72B C73B 1.3900 .
C72B H72B 0.9500 .
C73B C74B 1.22(5) .
C73B H73B 0.9500 .
C75A H75A 0.9800 .
C75A H75B 0.9800 .
C75A H75C 0.9800 .
C75B H75D 0.9800 .
C75B H75E 0.9800 .
C75B H75F 0.9800 .
C76 C77 1.3900 .
C76 C81 1.3900 .
C76 H76 0.9500 .
C77 C78 1.3900 .
C77 H77 0.9500 .
C78 C79 1.3900 .
C78 C82 1.55(3) .
C79 C80 1.3900 .
C79 H79 0.9500 .
C80 C81 1.3900 .
C80 H80 0.9500 .
C82 H82A 0.9800 .
C82 H82B 0.9800 .
C82 H82C 0.9800 .
C83 H83 0.9500 .
C84 C85 1.3900 .
C84 C89 1.3900 .
C84 H84 0.9500 .
C85 C86 1.3900 .
C85 H85 0.9500 .
C86 C87 1.3900 .
C86 C90 1.59(3) .
C87 C88 1.3900 .
C87 H87 0.9500 .
C88 C89 1.3900 .
C88 H88 0.9500 .
C90 H90A 0.9800 .
C90 H90B 0.9800 .
C90 H90C 0.9800 .
C91 C94 1.47(2) .
C92 C96 1.501(19) .
C93 C98 1.492(19) .
C94 C95 1.3900 .
C94 C99 1.3900 .
C95 C96 1.3900 .
C95 H95 0.9500 .
C96 C97 1.3900 .
C97 C98 1.3900 .
C97 H97 0.9500 .
C98 C99 1.3900 .
C99 H99 0.9500 .
C100 C103 1.475(19) .
C101 C105 1.440(18) .
C102 C107 1.495(19) .
C103 C104 1.3900 .
C103 C108 1.3900 .
C104 C105 1.3900 .
C104 H104 0.9500 .
C105 C106 1.3900 .
C106 C107 1.3900 .
C106 H106 0.9500 .
C107 C108 1.3900 .
C108 H108 0.9500 .
